data_2002675
loop_
_publ_author_name
'Szillat, H'
'Mueller-Buschbaum, Hk'

_publ_section_title
;
Ueber das Oxomolybdat Ag K Cu3 Mo4 O16 mit Silber in siebenfacher
Koordination
;
_journal_name_full
;
Zeitschrift fuer Naturforschung, Teil B. Anorganische Chemie,
Organische Chemie (42,1987-)
;
_journal_page_first 252
_journal_page_last 256
_journal_volume 50
_journal_year 1995
_chemical_formula_structural 'Ag Cu3 K (Mo O4)4'
_chemical_formula_sum 'Ag Cu3 K Mo4 O16'
_chemical_name_systematic 'Silver tricopper potassium tris(molybdate)'
_space_group_IT_number 14
_symmetry_cell_setting monoclinic
_symmetry_Int_Tables_number 14
_symmetry_space_group_name_Hall '-P 2ybc'
_symmetry_space_group_name_H-M 'P 1 21/c 1'
_cell_angle_alpha 90
_cell_angle_beta 86.64(5)
_cell_angle_gamma 90
_cell_formula_units_Z 4
_cell_length_a 5.0562(11)
_cell_length_b 14.546(4)
_cell_length_c 19.85799(900)
_cell_volume 1458.0
_refine_ls_R_factor_all 0.077
_cod_database_code 2002675

loop_
_symmetry_equiv_pos_as_xyz
x,y,z
-x,1/2+y,1/2-z
-x,-y,-z
x,1/2-y,1/2+z

loop_
_atom_site_label
_atom_site_type_symbol
_atom_site_symmetry_multiplicity
_atom_site_Wyckoff_symbol
_atom_site_fract_x
_atom_site_fract_y
_atom_site_fract_z
_atom_site_occupancy
_atom_site_attached_hydrogens
_atom_site_calc_flag
Mo1 Mo6+ 4 e 0.19262(3) 0.91551(1) 0.429910(7) 1. 0 d
Mo2 Mo6+ 4 e 0.24978(3) 0.100770(11) 0.271560(7) 1. 0 d
Mo3 Mo6+ 4 e 0.32316(3) 0.177580(11) 0.060190(7) 1. 0 d
Mo4 Mo6+ 4 e 0.27974(3) -0.230600(11) 0.170720(8) 1. 0 d
Cu1 Cu2+ 4 e 0.70864(4) 0.06095(2) 0.387350(11) 1. 0 d
Cu2 Cu2+ 4 e 0.19400(4) 0.17539(2) 0.427430(11) 1. 0 d
Cu3 Cu2+ 4 e 0.77427(4) 0.20561(2) 0.172160(11) 1. 0 d
K1 K1+ 4 e 0.80555(7) -0.02791(2) 0.09905(2) 1. 0 d
Ag1 Ag1+ 4 e 0.27226(3) 0.361800(11) 0.208940(8) 1. 0 d
O1 O2- 4 e 0.3896(2) 1.01512(9) 0.43803(6) 1. 0 d
O2 O2- 4 e 0.0177(2) 0.12810(9) 0.34786(6) 1. 0 d
O3 O2- 4 e 0.3731(3) 0.25263(11) -0.00970(7) 1. 0 d
O4 O2- 4 e 0.4864(2) -0.32790(9) 0.13431(6) 1. 0 d
O5 O2- 4 e 0.3774(2) 0.83592(9) 0.38232(6) 1. 0 d
O6 O2- 4 e 0.6263(3) 0.14618(9) 0.09874(6) 1. 0 d
O7 O2- 4 e -0.0934(3) 0.94633(9) 0.38771(7) 1. 0 d
O8 O2- 4 e 0.9266(3) 0.26098(9) 0.25173(7) 1. 0 d
O9 O2- 4 e 0.0759(3) -0.18972(10) 0.11087(7) 1. 0 d
O10 O2- 4 e 0.4431(3) 0.00768(10) 0.29005(7) 1. 0 d
O11 O2- 4 e 0.4630(3) 0.18714(10) 0.23345(7) 1. 0 d
O12 O2- 4 e 0.5001(3) -0.14492(10) 0.18101(8) 1. 0 d
O13 O2- 4 e 0.1917(3) 0.07758(12) 0.03214(7) 1. 0 d
O14 O2- 4 e 0.0973(3) 0.87391(9) 0.51213(7) 1. 0 d
O15 O2- 4 e 1.0957(3) 0.23045(10) 0.11994(7) 1. 0 d
O16 O2- 4 e 0.0444(3) 0.06251(12) 0.21137(7) 1. 0 d

loop_
_atom_type_symbol
_atom_type_oxidation_number
Mo6+ 6.000
Cu2+ 2.000
K1+ 1.000
Ag1+ 1.000
O2- -2.000
